data_1543563
loop_
_publ_author_name
'Hanife Ibisoglu'
'Serap Besli'
'Fatma Yuksel'
'Ilker Un'
'Adem Kilic'

_publ_section_title
;
 Investigation of nucleophilic substitution pathway for the reactions of
 1,4-benzodioxan-6-amine with chlorocyclophosphazenes
;
_journal_name_full 'Inorganica Chimica Acta'
_journal_page_first 216
_journal_page_last 226
_journal_paper_doi 10.1016/j.ica.2013.09.030
_journal_volume 409B
_journal_year 2014
_chemical_formula_sum 'C8 H8 Cl5 N4 O2 P3'
_chemical_formula_weight 462.34
_space_group_crystal_system orthorhombic
_space_group_IT_number 61
_space_group_name_Hall '-P 2ac 2ab'
_space_group_name_H-M_alt 'P b c a'
_symmetry_space_group_name_Hall '-P 2ac 2ab'
_symmetry_space_group_name_H-M 'P b c a'
_atom_sites_solution_hydrogens geom
_atom_sites_solution_primary direct
_atom_sites_solution_secondary difmap
_cell_angle_alpha 90
_cell_angle_beta 90
_cell_angle_gamma 90
_cell_formula_units_Z 8
_cell_length_a 11.2649(2)
_cell_length_b 8.5931(2)
_cell_length_c 34.9591(6)
_cell_measurement_reflns_used 5771
_cell_measurement_temperature 120.(2)
_cell_measurement_theta_max 27.7248
_cell_measurement_theta_min 2.9499
_cell_volume 3384.06(11)
_computing_cell_refinement 'SAINT V7.66A (Bruker AXS, 2009)'
_computing_data_reduction 'SAINT V7.66A (Bruker AXS, 2009)'
_computing_structure_refinement 'SHELXL-97 (Sheldrick, 2008)'
_computing_structure_solution 'SHELXS-97 (Sheldrick, 2008)'
_diffrn_ambient_temperature 120.(2)
_diffrn_detector_area_resol_mean 8.3333
_diffrn_measured_fraction_theta_full 0.994
_diffrn_measured_fraction_theta_max 0.994
_diffrn_radiation_monochromator multilayer
_diffrn_radiation_type MoK\a
_diffrn_radiation_wavelength 0.71073
_diffrn_reflns_av_R_equivalents 0.0580
_diffrn_reflns_av_sigmaI/netI 0.0448
_diffrn_reflns_limit_h_max 15
_diffrn_reflns_limit_h_min -14
_diffrn_reflns_limit_k_max 11
_diffrn_reflns_limit_k_min -9
_diffrn_reflns_limit_l_max 46
_diffrn_reflns_limit_l_min -42
_diffrn_reflns_number 28437
_diffrn_reflns_theta_full 28.28
_diffrn_reflns_theta_max 28.28
_diffrn_reflns_theta_min 1.16
_diffrn_source ImuS
_exptl_absorpt_coefficient_mu 1.149
_exptl_absorpt_correction_T_max 0.93
_exptl_absorpt_correction_T_min 0.82
_exptl_absorpt_correction_type multi-scan
_exptl_absorpt_process_details 'SADABS V2008/1 (Bruker AXS)'
_exptl_crystal_colour colourless
_exptl_crystal_density_diffrn 1.815
_exptl_crystal_density_method 'not measured'
_exptl_crystal_description block
_exptl_crystal_F_000 1840
_exptl_crystal_size_max 0.150
_exptl_crystal_size_mid 0.070
_exptl_crystal_size_min 0.060
_refine_diff_density_max 0.430
_refine_diff_density_min -0.390
_refine_ls_extinction_method none
_refine_ls_goodness_of_fit_ref 1.049
_refine_ls_hydrogen_treatment mixed
_refine_ls_matrix_type full
_refine_ls_number_parameters 202
_refine_ls_number_reflns 4171
_refine_ls_number_restraints 1
_refine_ls_restrained_S_all 1.049
_refine_ls_R_factor_all 0.0605
_refine_ls_R_factor_gt 0.0388
_refine_ls_shift/su_max 0.001
_refine_ls_shift/su_mean 0.000
_refine_ls_structure_factor_coef Fsqd
_refine_ls_weighting_details 'calc w=1/[\s^2^(Fo^2^)+(0.0243P)^2^+5.0110P] where P=(Fo^2^+2Fc^2^)/3'
_refine_ls_weighting_scheme calc
_refine_ls_wR_factor_gt 0.0721
_refine_ls_wR_factor_ref 0.0784
_reflns_number_gt 3205
_reflns_number_total 4171
_reflns_threshold_expression >2sigma(I)
_cod_data_source_file ICA-2014-409B-216-226-1.cif
_cod_data_source_block I
_cod_depositor_comments
;
The following automatic conversions were performed:

'_journal_paper_doi' value 'doi:10.1016/j.ica.2013.09.030' was
changed to '10.1016/j.ica.2013.09.030'.

Automatic conversion script
Id: cif_fix_values 6433 2018-09-21 13:16:33Z andrius 
;
_cod_database_code 1543563

loop_
_space_group_symop_operation_xyz
'x, y, z'
'-x+1/2, -y, z+1/2'
'-x, y+1/2, -z+1/2'
'x+1/2, -y+1/2, -z'
'-x, -y, -z'
'x-1/2, y, -z-1/2'
'x, -y-1/2, z-1/2'
'-x-1/2, y-1/2, z'

loop_
_atom_site_type_symbol
_atom_site_label
_atom_site_fract_x
_atom_site_fract_y
_atom_site_fract_z
_atom_site_U_iso_or_equiv
_atom_site_adp_type
_atom_site_calc_flag
_atom_site_refinement_flags
_atom_site_occupancy
_atom_site_disorder_assembly
_atom_site_disorder_group
P P1 0.52690(6) 0.22370(8) 0.383229(18) 0.01311(15) Uani d . 1 . .
P P2 0.41512(6) 0.19931(8) 0.313547(18) 0.01352(15) Uani d . 1 . .
P P3 0.57564(6) 0.43323(8) 0.325402(18) 0.01419(15) Uani d . 1 . .
N N1 0.4259(2) 0.1503(3) 0.35682(6) 0.0156(5) Uani d . 1 . .
N N2 0.4763(2) 0.3547(3) 0.29982(6) 0.0193(5) Uani d . 1 . .
N N3 0.5899(2) 0.3776(3) 0.36779(6) 0.0191(5) Uani d . 1 . .
N N4 0.4678(2) 0.2524(3) 0.42519(6) 0.0141(4) Uani d D 1 . .
H H1 0.4071(18) 0.192(3) 0.4299(8) 0.021 Uiso d D 1 . .
O O1 0.71978(16) 0.3968(2) 0.55856(5) 0.0174(4) Uani d . 1 . .
O O2 0.54041(19) 0.1619(2) 0.55805(5) 0.0225(4) Uani d . 1 . .
Cl Cl1 0.65665(6) 0.06536(9) 0.390429(19) 0.02548(17) Uani d . 1 . .
Cl Cl2 0.47130(6) 0.02573(8) 0.279947(18) 0.02276(16) Uani d . 1 . .
Cl Cl3 0.24399(6) 0.20931(9) 0.30001(2) 0.02671(17) Uani d . 1 . .
Cl Cl4 0.54798(6) 0.66228(8) 0.32570(2) 0.02396(16) Uani d . 1 . .
Cl Cl5 0.72995(6) 0.42141(9) 0.297502(19) 0.02504(17) Uani d . 1 . .
C C1 0.5354(2) 0.2887(3) 0.45904(7) 0.0136(5) Uani d . 1 . .
C C2 0.6215(2) 0.4031(3) 0.45857(7) 0.0184(6) Uani d . 1 . .
H H2 0.6383 0.4584 0.4357 0.022 Uiso calc R 1 . .
C C3 0.6831(2) 0.4361(3) 0.49203(7) 0.0184(6) Uani d . 1 . .
H H3 0.7435 0.5133 0.4918 0.022 Uiso calc R 1 . .
C C4 0.6578(2) 0.3581(3) 0.52548(7) 0.0147(5) Uani d . 1 . .
C C5 0.6515(2) 0.3580(3) 0.59207(7) 0.0173(6) Uani d . 1 . .
H H4 0.5797 0.4241 0.5933 0.021 Uiso calc R 1 . .
H H5 0.6994 0.3772 0.6154 0.021 Uiso calc R 1 . .
C C6 0.6165(3) 0.1901(3) 0.59025(7) 0.0217(6) Uani d . 1 . .
H H6 0.6886 0.1248 0.5881 0.026 Uiso calc R 1 . .
H H7 0.5747 0.1609 0.6141 0.026 Uiso calc R 1 . .
C C7 0.5707(2) 0.2435(3) 0.52584(7) 0.0142(5) Uani d . 1 . .
C C8 0.5091(2) 0.2086(3) 0.49244(7) 0.0140(5) Uani d . 1 . .
H H8 0.4494 0.1305 0.4925 0.017 Uiso calc R 1 . .

loop_
_atom_site_aniso_label
_atom_site_aniso_U_11
_atom_site_aniso_U_22
_atom_site_aniso_U_33
_atom_site_aniso_U_12
_atom_site_aniso_U_13
_atom_site_aniso_U_23
P1 0.0148(3) 0.0152(3) 0.0093(3) -0.0009(3) -0.0005(2) 0.0014(2)
P2 0.0141(3) 0.0162(4) 0.0102(3) -0.0013(3) -0.0019(2) 0.0012(2)
P3 0.0148(3) 0.0151(3) 0.0126(3) -0.0013(3) 0.0013(3) 0.0024(3)
N1 0.0187(12) 0.0180(12) 0.0099(10) -0.0054(10) -0.0001(9) 0.0016(9)
N2 0.0234(13) 0.0209(12) 0.0135(11) -0.0077(11) -0.0050(10) 0.0063(9)
N3 0.0228(13) 0.0202(12) 0.0143(11) -0.0071(11) -0.0036(9) 0.0016(9)
N4 0.0136(11) 0.0177(12) 0.0109(10) -0.0019(10) -0.0001(9) 0.0005(9)
O1 0.0177(10) 0.0232(10) 0.0112(9) -0.0033(9) -0.0014(7) -0.0021(7)
O2 0.0342(12) 0.0226(10) 0.0107(9) -0.0096(9) -0.0034(8) 0.0045(8)
Cl1 0.0232(4) 0.0295(4) 0.0238(3) 0.0117(3) 0.0004(3) 0.0001(3)
Cl2 0.0271(4) 0.0242(4) 0.0170(3) 0.0024(3) -0.0014(3) -0.0063(3)
Cl3 0.0136(3) 0.0404(5) 0.0261(3) 0.0005(3) -0.0043(3) 0.0057(3)
Cl4 0.0232(4) 0.0153(3) 0.0334(4) -0.0006(3) 0.0041(3) 0.0022(3)
Cl5 0.0168(3) 0.0393(4) 0.0190(3) 0.0065(3) 0.0047(3) 0.0035(3)
C1 0.0138(13) 0.0151(13) 0.0120(12) 0.0034(11) -0.0005(10) -0.0016(10)
C2 0.0197(14) 0.0208(15) 0.0148(13) -0.0037(12) 0.0022(10) 0.0028(11)
C3 0.0150(13) 0.0229(15) 0.0172(13) -0.0064(12) 0.0004(10) -0.0013(11)
C4 0.0166(14) 0.0173(14) 0.0101(12) 0.0020(11) -0.0016(10) -0.0027(10)
C5 0.0200(14) 0.0214(15) 0.0106(12) 0.0019(12) -0.0005(10) -0.0005(11)
C6 0.0333(17) 0.0211(15) 0.0106(12) 0.0014(13) -0.0035(11) -0.0009(11)
C7 0.0174(13) 0.0134(13) 0.0117(12) 0.0025(11) 0.0022(10) 0.0021(10)
C8 0.0161(13) 0.0122(13) 0.0138(12) -0.0030(11) 0.0009(10) -0.0003(10)

loop_
_atom_type_symbol
_atom_type_description
_atom_type_scat_dispersion_real
_atom_type_scat_dispersion_imag
_atom_type_scat_source
C C 0.0033 0.0016 'International Tables Vol C Tables 4.2.6.8 and 6.1.1.4'
H H 0.0000 0.0000 'International Tables Vol C Tables 4.2.6.8 and 6.1.1.4'
N N 0.0061 0.0033 'International Tables Vol C Tables 4.2.6.8 and 6.1.1.4'
O O 0.0106 0.0060 'International Tables Vol C Tables 4.2.6.8 and 6.1.1.4'
P P 0.1023 0.0942 'International Tables Vol C Tables 4.2.6.8 and 6.1.1.4'
Cl Cl 0.1484 0.1585 'International Tables Vol C Tables 4.2.6.8 and 6.1.1.4'

loop_
_geom_angle_atom_site_label_1
_geom_angle_atom_site_label_2
_geom_angle_atom_site_label_3
_geom_angle_site_symmetry_1
_geom_angle_site_symmetry_3
_geom_angle
N3 P1 N1 . . 116.69(11)
N3 P1 N4 . . 111.15(12)
N1 P1 N4 . . 106.84(12)
N3 P1 Cl1 . . 106.25(10)
N1 P1 Cl1 . . 108.85(9)
N4 P1 Cl1 . . 106.63(9)
N1 P2 N2 . . 119.00(12)
N1 P2 Cl3 . . 108.37(9)
N2 P2 Cl3 . . 108.37(9)
N1 P2 Cl2 . . 109.89(9)
N2 P2 Cl2 . . 108.30(9)
Cl3 P2 Cl2 . . 101.49(4)
N3 P3 N2 . . 118.50(12)
N3 P3 Cl4 . . 108.22(9)
N2 P3 Cl4 . . 108.28(9)
N3 P3 Cl5 . . 110.96(10)
N2 P3 Cl5 . . 108.51(10)
Cl4 P3 Cl5 . . 100.89(4)
P2 N1 P1 . . 120.35(14)
P2 N2 P3 . . 119.85(14)
P3 N3 P1 . . 121.86(14)
C1 N4 P1 . . 123.80(18)
C1 N4 H1 . . 112.8(19)
P1 N4 H1 . . 113.5(19)
C4 O1 C5 . . 110.65(19)
C7 O2 C6 . . 114.2(2)
C2 C1 C8 . . 120.9(2)
C2 C1 N4 . . 121.0(2)
C8 C1 N4 . . 118.1(2)
C1 C2 C3 . . 119.1(2)
C1 C2 H2 . . 120.4
C3 C2 H2 . . 120.4
C4 C3 C2 . . 120.8(3)
C4 C3 H3 . . 119.6
C2 C3 H3 . . 119.6
C3 C4 C7 . . 119.9(2)
C3 C4 O1 . . 119.0(2)
C7 C4 O1 . . 121.1(2)
O1 C5 C6 . . 109.2(2)
O1 C5 H4 . . 109.8
C6 C5 H4 . . 109.8
O1 C5 H5 . . 109.8
C6 C5 H5 . . 109.8
H4 C5 H5 . . 108.3
O2 C6 C5 . . 110.7(2)
O2 C6 H6 . . 109.5
C5 C6 H6 . . 109.5
O2 C6 H7 . . 109.5
C5 C6 H7 . . 109.5
H6 C6 H7 . . 108.1
O2 C7 C4 . . 123.1(2)
O2 C7 C8 . . 117.1(2)
C4 C7 C8 . . 119.8(2)
C1 C8 C7 . . 119.6(2)
C1 C8 H8 . . 120.2
C7 C8 H8 . . 120.2

loop_
_geom_bond_atom_site_label_1
_geom_bond_atom_site_label_2
_geom_bond_site_symmetry_2
_geom_bond_distance
P1 N3 . 1.595(2)
P1 N1 . 1.595(2)
P1 N4 . 1.630(2)
P1 Cl1 . 2.0128(10)
P2 N1 . 1.575(2)
P2 N2 . 1.577(2)
P2 Cl3 . 1.9868(10)
P2 Cl2 . 2.0013(10)
P3 N3 . 1.565(2)
P3 N2 . 1.583(2)
P3 Cl4 . 1.9927(10)
P3 Cl5 . 1.9958(10)
N4 C1 . 1.441(3)
N4 H1 . 0.874(10)
O1 C4 . 1.391(3)
O1 C5 . 1.441(3)
O2 C7 . 1.369(3)
O2 C6 . 1.436(3)
C1 C2 . 1.380(4)
C1 C8 . 1.387(3)
C2 C3 . 1.390(4)
C2 H2 . 0.95
C3 C4 . 1.378(4)
C3 H3 . 0.95
C4 C7 . 1.391(4)
C5 C6 . 1.496(4)
C5 H4 . 0.99
C5 H5 . 0.99
C6 H6 . 0.99
C6 H7 . 0.99
C7 C8 . 1.391(3)
C8 H8 . 0.95

loop_
_geom_hbond_atom_site_label_D
_geom_hbond_atom_site_label_H
_geom_hbond_atom_site_label_A
_geom_hbond_site_symmetry_A
_geom_hbond_distance_DH
_geom_hbond_distance_HA
_geom_hbond_distance_DA
_geom_hbond_angle_DHA
N4 H1 O1 4_456 0.874(10) 2.281(13) 3.127(3) 163.(3)

loop_
_geom_torsion_atom_site_label_1
_geom_torsion_atom_site_label_2
_geom_torsion_atom_site_label_3
_geom_torsion_atom_site_label_4
_geom_torsion_site_symmetry_1
_geom_torsion_site_symmetry_2
_geom_torsion_site_symmetry_3
_geom_torsion_site_symmetry_4
_geom_torsion
N2 P2 N1 P1 . . . . -18.6(2)
Cl3 P2 N1 P1 . . . . -142.94(13)
Cl2 P2 N1 P1 . . . . 106.98(14)
N3 P1 N1 P2 . . . . 16.5(2)
N4 P1 N1 P2 . . . . 141.50(16)
Cl1 P1 N1 P2 . . . . -103.71(15)
N1 P2 N2 P3 . . . . 17.2(2)
Cl3 P2 N2 P3 . . . . 141.55(14)
Cl2 P2 N2 P3 . . . . -109.12(15)
N3 P3 N2 P2 . . . . -14.1(2)
Cl4 P3 N2 P2 . . . . -137.78(14)
Cl5 P3 N2 P2 . . . . 113.53(15)
N2 P3 N3 P1 . . . . 12.6(2)
Cl4 P3 N3 P1 . . . . 136.24(14)
Cl5 P3 N3 P1 . . . . -113.94(16)
N1 P1 N3 P3 . . . . -13.6(2)
N4 P1 N3 P3 . . . . -136.41(16)
Cl1 P1 N3 P3 . . . . 107.97(16)
N3 P1 N4 C1 . . . . -64.2(2)
N1 P1 N4 C1 . . . . 167.5(2)
Cl1 P1 N4 C1 . . . . 51.2(2)
P1 N4 C1 C2 . . . . 48.0(3)
P1 N4 C1 C8 . . . . -133.9(2)
C8 C1 C2 C3 . . . . 0.8(4)
N4 C1 C2 C3 . . . . 178.9(2)
C1 C2 C3 C4 . . . . -1.1(4)
C2 C3 C4 C7 . . . . 0.9(4)
C2 C3 C4 O1 . . . . -178.7(2)
C5 O1 C4 C3 . . . . 155.2(2)
C5 O1 C4 C7 . . . . -24.3(3)
C4 O1 C5 C6 . . . . 54.4(3)
C7 O2 C6 C5 . . . . 38.4(3)
O1 C5 C6 O2 . . . . -63.3(3)
C6 O2 C7 C4 . . . . -7.7(4)
C6 O2 C7 C8 . . . . 173.0(2)
C3 C4 C7 O2 . . . . -179.6(2)
O1 C4 C7 O2 . . . . -0.1(4)
C3 C4 C7 C8 . . . . -0.3(4)
O1 C4 C7 C8 . . . . 179.2(2)
C2 C1 C8 C7 . . . . -0.3(4)
N4 C1 C8 C7 . . . . -178.5(2)
O2 C7 C8 C1 . . . . 179.4(2)
C4 C7 C8 C1 . . . . 0.1(4)
